data_7700265
loop_
_publ_author_name
'Yang, Mingxue'
'Chen, Xu-Lin'
'Lu, Can-Zhong'

_publ_section_title
;
 Efficiently luminescent copper(i) iodide complexes with
 crystallization-induced emission enhancement (CIEE).
;
_journal_issue 29
_journal_name_full 'Dalton transactions (Cambridge, England : 2003)'
_journal_page_first 10790
_journal_page_last 10794
_journal_paper_doi 10.1039/c9dt01910c
_journal_volume 48
_journal_year 2019
_chemical_formula_moiety 'C18 H18 Cu2 I2 N6'
_chemical_formula_sum 'C18 H18 Cu2 I2 N6'
_chemical_formula_weight 699.26
_space_group_crystal_system triclinic
_space_group_IT_number 2
_space_group_name_Hall '-P 1'
_space_group_name_H-M_alt 'P -1'
_symmetry_space_group_name_Hall '-P 1'
_symmetry_space_group_name_H-M 'P -1'
_atom_sites_solution_hydrogens geom
_atom_sites_solution_primary dual
_audit_creation_date 2019-02-14
_audit_creation_method
;
Olex2 1.2
(compiled 2018.05.29 svn.r3508 for OlexSys, GUI svn.r5506)
;
_audit_update_record
;
2019-04-03 deposited with the CCDC.    2019-06-13 downloaded from the CCDC.
;
_cell_angle_alpha 111.300(5)
_cell_angle_beta 109.905(4)
_cell_angle_gamma 99.247(4)
_cell_formula_units_Z 1
_cell_length_a 7.5443(3)
_cell_length_b 8.7471(5)
_cell_length_c 9.5306(5)
_cell_measurement_reflns_used 3093
_cell_measurement_temperature 100.01(13)
_cell_measurement_theta_max 68.9050
_cell_measurement_theta_min 5.5310
_cell_volume 521.13(6)
_computing_cell_refinement 'CrysAlisPro 1.171.39.46 (Rigaku OD, 2018)'
_computing_data_collection 'CrysAlisPro 1.171.39.46 (Rigaku OD, 2018)'
_computing_data_reduction 'CrysAlisPro 1.171.39.46 (Rigaku OD, 2018)'
_computing_molecular_graphics 'Olex2 (Dolomanov et al., 2009)'
_computing_publication_material 'Olex2 (Dolomanov et al., 2009)'
_computing_structure_refinement 'ShelXL (Sheldrick, 2015)'
_computing_structure_solution 'ShelXT (Sheldrick, 2015)'
_diffrn_ambient_environment N~2~
_diffrn_ambient_temperature 100.01(13)
_diffrn_detector 'CCD plate'
_diffrn_detector_area_resol_mean 16.2083
_diffrn_detector_type Eos
_diffrn_measured_fraction_theta_full 0.997
_diffrn_measured_fraction_theta_max 0.986
_diffrn_measurement_details
;
List of Runs (angles in degrees, time in seconds):

  # Type    Start    End  Width  t~exp~   \w     \q     \k     \f   Frames
#--------------------------------------------------------------------------
  1  \w    -24.00  71.00   1.00    1.00    --    0.00  57.00 -90.00   95
  2  \w    -82.00 -34.00   1.00    1.00    --    0.00 178.00   0.00   48
  3  \w     23.00 114.00   1.00    1.00    --   54.00-125.00 120.00   91
  4  \w    -19.00  85.00   1.00    1.00    --   54.00 -38.00-150.00  104
  5  \w     21.00 126.00   1.00    1.00    --   54.00  77.00-120.00  105
  6  \w    -17.00  78.00   1.00    1.00    --   54.00 -57.00  60.00   95
  7  \w     23.00 127.00   1.00    1.00    --   54.00  38.00  30.00  104
  8  \w    -18.00  87.00   1.00    1.00    --   54.00 -77.00 -30.00  105
  9  \w    -19.00  85.00   1.00    1.00    --   54.00 -38.00  90.00  104
 10  \w     82.00 178.00   1.00    1.00    --  108.00  50.00  60.00   96
 11  \w    100.00 178.00   1.00    1.00    --  108.00 111.00 -30.00   78
 12  \w    100.00 178.00   1.00    1.00    --  108.00 111.00-120.00   78
 13  \w    100.00 178.00   1.00    1.00    --  108.00 111.00  30.00   78
 14  \w     38.00 134.00   1.00    1.00    --  108.00 -63.00 -30.00   96
 15  \w     36.00 141.00   1.00    1.00    --  108.00 -77.00-150.00  105
 16  \w     77.00 178.00   1.00    1.00    --  108.00  38.00 120.00  101
 17  \w     36.00 134.00   1.00    1.00    --  108.00 -50.00 120.00   98
 18  \w     34.00 113.00   1.00    1.00    --  108.00-111.00   0.00   79
 19  \w     35.00 139.00   1.00    1.00    --  108.00 -38.00-120.00  104
 20  \w     34.00 113.00   1.00    1.00    --  108.00-111.00-180.00   79
 21  \w     34.00 113.00   1.00    1.00    --  108.00-111.00  90.00   79
 22  \w     32.00 178.00   1.00    1.00    --  108.00 -12.00  60.00  146
 23  \w    -82.00 -34.00   1.00    1.00    --    0.00 178.00 150.00   48
 24  \w    -82.00 -34.00   1.00    1.00    --    0.00 178.00 -60.00   48
 25  \w     21.00 126.00   1.00    1.00    --   54.00  77.00 150.00  105
 26  \w     21.00 126.00   1.00    1.00    --   54.00  77.00 -60.00  105
 27  \w     21.00 126.00   1.00    1.00    --   54.00  77.00-150.00  105
 28  \w     21.00 126.00   1.00    1.00    --   54.00  77.00 120.00  105
 29  \w     21.00  89.00   1.00    1.00    --   54.00  77.00   0.00   68
;
_diffrn_measurement_device 'four-circle diffractometer'
_diffrn_measurement_device_type 'SuperNova, Dual, Cu at home/near, Eos'
_diffrn_measurement_method '\w scans'
_diffrn_orient_matrix_type 'CrysAlisPro convention (1999,Acta A55,543-557)'
_diffrn_orient_matrix_UB_11 0.1924854000
_diffrn_orient_matrix_UB_12 0.0786224000
_diffrn_orient_matrix_UB_13 0.1637458000
_diffrn_orient_matrix_UB_21 -0.0141221000
_diffrn_orient_matrix_UB_22 0.1827771000
_diffrn_orient_matrix_UB_23 0.0342217000
_diffrn_orient_matrix_UB_31 -0.1243853000
_diffrn_orient_matrix_UB_32 -0.0188479000
_diffrn_orient_matrix_UB_33 0.0953481000
_diffrn_radiation_monochromator mirror
_diffrn_radiation_probe x-ray
_diffrn_radiation_type CuK\a
_diffrn_radiation_wavelength 1.54184
_diffrn_reflns_av_R_equivalents 0.0621
_diffrn_reflns_av_unetI/netI 0.0517
_diffrn_reflns_Laue_measured_fraction_full 0.997
_diffrn_reflns_Laue_measured_fraction_max 0.986
_diffrn_reflns_limit_h_max 6
_diffrn_reflns_limit_h_min -9
_diffrn_reflns_limit_k_max 10
_diffrn_reflns_limit_k_min -10
_diffrn_reflns_limit_l_max 11
_diffrn_reflns_limit_l_min -9
_diffrn_reflns_number 5238
_diffrn_reflns_point_group_measured_fraction_full 0.997
_diffrn_reflns_point_group_measured_fraction_max 0.986
_diffrn_reflns_theta_full 67.684
_diffrn_reflns_theta_max 69.244
_diffrn_reflns_theta_min 5.529
_diffrn_source 'micro-focus sealed X-ray tube'
_diffrn_source_type 'SuperNova (Cu) X-ray Source'
_exptl_absorpt_coefficient_mu 25.907
_exptl_absorpt_correction_T_max 1.00000
_exptl_absorpt_correction_T_min 0.43723
_exptl_absorpt_correction_type multi-scan
_exptl_absorpt_process_details
;
CrysAlisPro 1.171.39.46 (Rigaku Oxford Diffraction, 2018)
Empirical absorption correction using spherical harmonics,
 implemented in SCALE3 ABSPACK scaling algorithm.
;
_exptl_crystal_colour 'clear greenish yellow'
_exptl_crystal_colour_lustre clear
_exptl_crystal_colour_modifier greenish
_exptl_crystal_colour_primary yellow
_exptl_crystal_density_diffrn 2.228
_exptl_crystal_density_method 'not measured'
_exptl_crystal_description trapezoid
_exptl_crystal_F_000 332
_exptl_crystal_preparation Luminescent,Luminescent
_exptl_crystal_size_max 0.1
_exptl_crystal_size_mid 0.08
_exptl_crystal_size_min 0.05
_refine_diff_density_max 1.979
_refine_diff_density_min -0.988
_refine_diff_density_rms 0.180
_refine_ls_extinction_method none
_refine_ls_goodness_of_fit_ref 1.096
_refine_ls_hydrogen_treatment constr
_refine_ls_matrix_type full
_refine_ls_number_parameters 128
_refine_ls_number_reflns 1927
_refine_ls_number_restraints 0
_refine_ls_restrained_S_all 1.096
_refine_ls_R_factor_all 0.0381
_refine_ls_R_factor_gt 0.0363
_refine_ls_shift/su_max 0.000
_refine_ls_shift/su_mean 0.000
_refine_ls_structure_factor_coef Fsqd
_refine_ls_weighting_details 'w=1/[\s^2^(Fo^2^)+(0.0587P)^2^] where P=(Fo^2^+2Fc^2^)/3'
_refine_ls_weighting_scheme calc
_refine_ls_wR_factor_gt 0.0943
_refine_ls_wR_factor_ref 0.0962
_reflns_Friedel_coverage 0.000
_reflns_number_gt 1843
_reflns_number_total 1927
_reflns_threshold_expression 'I > 2\s(I)'
_cod_data_source_file c9dt01910c2.cif
_cod_data_source_block 1897169_CuINN
_cod_depositor_comments 'Adding full bibliography for 7700264--7700265.cif.'
_cod_original_cell_volume 521.13(5)
_cod_database_code 7700265
_shelx_shelxl_version_number 2018/3
_chemical_oxdiff_formula 'Cu I C H O N P'
_shelx_space_group_comment
;
The symmetry employed for this shelxl refinement is uniquely defined
by the following loop, which should always be used as a source of
symmetry information in preference to the above space-group names.
They are only intended as comments.
;
_shelx_estimated_absorpt_t_max 0.357
_shelx_estimated_absorpt_t_min 0.182
_reflns_odcompleteness_completeness 99.84
_reflns_odcompleteness_iscentric 1
_reflns_odcompleteness_theta 67.13
_olex2_refinement_description
;
1. Fixed Uiso
 At 1.2 times of:
  All C(H) groups
 At 1.5 times of:
  All C(H,H,H) groups
2.a Aromatic/amide H refined with riding coordinates:
 C1(H1), C2(H2), C3(H3), C5(H5), C6(H6), C7(H7)
2.b Idealised Me refined as rotating group:
 C9(H9A,H9B,H9C)
;
_olex2_date_sample_data_collection 2019-01-29
_olex2_submission_special_instructions 'No special instructions were received'
_oxdiff_exptl_absorpt_empirical_details
;
Empirical correction (ABSPACK) includes:
- Absorption correction using spherical harmonics
- Frame scaling
;
_oxdiff_exptl_absorpt_empirical_full_max 3.564
_oxdiff_exptl_absorpt_empirical_full_min 0.436

loop_
_space_group_symop_operation_xyz
'x, y, z'
'-x, -y, -z'

loop_
_atom_site_label
_atom_site_type_symbol
_atom_site_fract_x
_atom_site_fract_y
_atom_site_fract_z
_atom_site_U_iso_or_equiv
_atom_site_adp_type
_atom_site_occupancy
_atom_site_site_symmetry_order
_atom_site_calc_flag
_atom_site_refinement_flags_posn
I1 I 0.79904(4) 0.65906(4) 0.04383(4) 0.02048(15) Uani 1 1 d .
Cu1 Cu 0.57729(11) 0.51782(10) 0.14948(9) 0.0199(2) Uani 1 1 d .
N2 N 0.6963(6) 0.6297(6) 0.5018(5) 0.0181(9) Uani 1 1 d .
N3 N 0.7012(6) 0.3924(6) 0.2909(5) 0.0182(9) Uani 1 1 d .
N1 N 0.6319(7) 0.6903(6) 0.3875(5) 0.0203(9) Uani 1 1 d .
C1 C 0.6304(8) 0.8469(7) 0.4729(7) 0.0224(11) Uani 1 1 d .
H1 H 0.591167 0.921232 0.425245 0.027 Uiso 1 1 calc R
C2 C 0.6944(8) 0.8900(7) 0.6435(7) 0.0236(11) Uani 1 1 d .
H2 H 0.706190 0.994741 0.730085 0.028 Uiso 1 1 calc R
C3 C 0.7358(8) 0.7480(7) 0.6573(6) 0.0212(11) Uani 1 1 d .
H3 H 0.783193 0.734759 0.756822 0.025 Uiso 1 1 calc R
C4 C 0.7366(7) 0.4704(6) 0.4521(6) 0.0171(10) Uani 1 1 d .
C5 C 0.8088(8) 0.4049(7) 0.5650(6) 0.0210(11) Uani 1 1 d .
H5 H 0.830775 0.463678 0.678180 0.025 Uiso 1 1 calc R
C6 C 0.8470(8) 0.2511(7) 0.5056(7) 0.0221(11) Uani 1 1 d .
H6 H 0.895676 0.201254 0.578239 0.027 Uiso 1 1 calc R
C7 C 0.8149(8) 0.1690(7) 0.3405(7) 0.0232(11) Uani 1 1 d .
H7 H 0.843372 0.063863 0.299814 0.028 Uiso 1 1 calc R
C8 C 0.7411(7) 0.2414(7) 0.2357(6) 0.0185(10) Uani 1 1 d .
C9 C 0.7112(8) 0.1662(7) 0.0576(6) 0.0228(11) Uani 1 1 d .
H9A H 0.576453 0.155045 -0.014853 0.034 Uiso 1 1 calc GR
H9B H 0.728190 0.051619 0.025249 0.034 Uiso 1 1 calc GR
H9C H 0.809272 0.242869 0.045927 0.034 Uiso 1 1 calc GR

loop_
_atom_site_aniso_label
_atom_site_aniso_U_11
_atom_site_aniso_U_22
_atom_site_aniso_U_33
_atom_site_aniso_U_23
_atom_site_aniso_U_13
_atom_site_aniso_U_12
I1 0.0182(2) 0.0268(2) 0.0178(2) 0.01291(16) 0.00726(15) 0.00507(15)
Cu1 0.0219(4) 0.0243(4) 0.0156(4) 0.0117(3) 0.0077(3) 0.0076(3)
N2 0.020(2) 0.021(2) 0.015(2) 0.0093(18) 0.0081(18) 0.0058(18)
N3 0.019(2) 0.020(2) 0.017(2) 0.0115(18) 0.0069(18) 0.0053(17)
N1 0.022(2) 0.020(2) 0.022(2) 0.0124(19) 0.010(2) 0.0061(18)
C1 0.023(3) 0.022(3) 0.025(3) 0.013(2) 0.012(2) 0.007(2)
C2 0.027(3) 0.024(3) 0.018(3) 0.008(2) 0.011(2) 0.008(2)
C3 0.021(3) 0.023(3) 0.012(2) 0.004(2) 0.005(2) 0.004(2)
C4 0.014(2) 0.018(2) 0.018(2) 0.009(2) 0.006(2) 0.0029(19)
C5 0.021(3) 0.024(3) 0.016(2) 0.010(2) 0.007(2) 0.006(2)
C6 0.019(3) 0.024(3) 0.026(3) 0.018(2) 0.005(2) 0.007(2)
C7 0.021(3) 0.024(3) 0.026(3) 0.012(2) 0.009(2) 0.008(2)
C8 0.013(2) 0.020(2) 0.022(3) 0.009(2) 0.010(2) 0.001(2)
C9 0.023(3) 0.024(3) 0.022(3) 0.010(2) 0.013(2) 0.004(2)

loop_
_atom_type_symbol
_atom_type_description
_atom_type_scat_dispersion_real
_atom_type_scat_dispersion_imag
_atom_type_scat_source
C C 0.0181 0.0091 'International Tables Vol C Tables 4.2.6.8 and 6.1.1.4'
H H 0.0000 0.0000 'International Tables Vol C Tables 4.2.6.8 and 6.1.1.4'
Cu Cu -1.9646 0.5888 'International Tables Vol C Tables 4.2.6.8 and 6.1.1.4'
I I -0.3257 6.8362 'International Tables Vol C Tables 4.2.6.8 and 6.1.1.4'
N N 0.0311 0.0180 'International Tables Vol C Tables 4.2.6.8 and 6.1.1.4'

loop_
_geom_angle_atom_site_label_1
_geom_angle_atom_site_label_2
_geom_angle_atom_site_label_3
_geom_angle
_geom_angle_site_symmetry_1
_geom_angle_site_symmetry_3
Cu1 I1 Cu1 58.95(3) . 2_665
I1 Cu1 I1 121.05(3) . 2_665
Cu1 Cu1 I1 60.23(3) 2_665 2_665
Cu1 Cu1 I1 60.82(3) 2_665 .
N3 Cu1 I1 117.13(12) . .
N3 Cu1 I1 109.07(12) . 2_665
N3 Cu1 Cu1 142.66(13) . 2_665
N1 Cu1 I1 113.58(12) . 2_665
N1 Cu1 I1 110.03(12) . .
N1 Cu1 Cu1 139.00(13) . 2_665
N1 Cu1 N3 78.25(17) . .
N1 N2 C4 118.9(4) . .
C3 N2 N1 111.5(4) . .
C3 N2 C4 129.1(4) . .
C4 N3 Cu1 114.8(3) . .
C4 N3 C8 117.7(4) . .
C8 N3 Cu1 127.5(3) . .
N2 N1 Cu1 113.1(3) . .
C1 N1 Cu1 141.8(4) . .
C1 N1 N2 105.1(4) . .
N1 C1 C2 111.6(5) . .
C3 C2 C1 104.9(5) . .
N2 C3 C2 106.9(4) . .
N3 C4 N2 114.6(4) . .
N3 C4 C5 124.1(5) . .
C5 C4 N2 121.3(5) . .
C6 C5 C4 117.0(5) . .
C5 C6 C7 120.3(5) . .
C8 C7 C6 119.2(5) . .
N3 C8 C7 121.7(5) . .
N3 C8 C9 115.3(4) . .
C7 C8 C9 122.9(5) . .

loop_
_geom_bond_atom_site_label_1
_geom_bond_atom_site_label_2
_geom_bond_distance
_geom_bond_site_symmetry_2
I1 Cu1 2.5934(8) .
I1 Cu1 2.6086(8) 2_665
Cu1 Cu1 2.5595(14) 2_665
Cu1 N3 2.107(4) .
Cu1 N1 2.066(4) .
N2 N1 1.359(6) .
N2 C3 1.357(6) .
N2 C4 1.419(7) .
N3 C4 1.341(6) .
N3 C8 1.358(7) .
N1 C1 1.318(7) .
C1 C2 1.407(7) .
C2 C3 1.369(8) .
C4 C5 1.390(7) .
C5 C6 1.377(8) .
C6 C7 1.383(8) .
C7 C8 1.380(7) .
C8 C9 1.498(7) .
